data_4344040
loop_
_publ_author_name
'Thu\'ery, Pierre'
'Harrowfield, Jack'

_publ_section_title
;
 Structural Variations in the Uranyl/4,4'-Biphenyldicarboxylate System.
 Rare Examples of 2D \\rightarrow 3D Polycatenated Uranyl-Organic
 Networks.
;
_journal_issue 16
_journal_name_full 'Inorganic chemistry'
_journal_page_first 8093
_journal_page_last 8102
_journal_paper_doi 10.1021/acs.inorgchem.5b01323
_journal_volume 54
_journal_year 2015
_chemical_formula_sum 'C19 H17 N O7 U'
_chemical_formula_weight 609.36
_space_group_crystal_system triclinic
_space_group_IT_number 2
_space_group_name_Hall '-P 1'
_space_group_name_H-M_alt 'P -1'
_symmetry_space_group_name_Hall '-P 1'
_symmetry_space_group_name_H-M 'P -1'
_atom_sites_solution_hydrogens geom
_audit_creation_method SHELXL-2014
_cell_angle_alpha 84.655(3)
_cell_angle_beta 78.198(4)
_cell_angle_gamma 68.953(3)
_cell_formula_units_Z 8
_cell_length_a 14.0825(7)
_cell_length_b 16.3562(11)
_cell_length_c 18.4268(12)
_cell_measurement_reflns_used 169991
_cell_measurement_temperature 150(2)
_cell_measurement_theta_max 28.70
_cell_measurement_theta_min 2.10
_cell_volume 3876.6(4)
_computing_cell_refinement 'HKL2000 (Otwinowski & Minor, 1997)'
_computing_data_collection 'COLLECT (Nonius, 1998)'
_computing_data_reduction 'HKL2000 (Otwinowski & Minor, 1997)'
_computing_molecular_graphics 'SHELXTL (Sheldrick, 2008)'
_computing_publication_material 'SHELXTL (Sheldrick, 2008); PLATON (Spek, 2003)'
_computing_structure_refinement 'SHELXL (Sheldrick, 2015)'
_computing_structure_solution 'SHELXT (Sheldrick, 2015)'
_diffrn_ambient_temperature 150(2)
_diffrn_measured_fraction_theta_full 0.999
_diffrn_measured_fraction_theta_max 0.999
_diffrn_measurement_device_type 'Nonius Kappa-CCD area-detector diffractometer'
_diffrn_measurement_method '1 \f and 13 \w scans with 2\% steps (696 frames)'
_diffrn_radiation_monochromator graphite
_diffrn_radiation_source 'fine-focus sealed tube'
_diffrn_radiation_type MoK\a
_diffrn_radiation_wavelength 0.71073
_diffrn_reflns_av_R_equivalents 0.1003
_diffrn_reflns_av_unetI/netI 0.1248
_diffrn_reflns_laue_measured_fraction_full 0.999
_diffrn_reflns_laue_measured_fraction_max 0.999
_diffrn_reflns_limit_h_max 19
_diffrn_reflns_limit_h_min -19
_diffrn_reflns_limit_k_max 22
_diffrn_reflns_limit_k_min -22
_diffrn_reflns_limit_l_max 24
_diffrn_reflns_limit_l_min -24
_diffrn_reflns_number 169991
_diffrn_reflns_point_group_measured_fraction_full 0.999
_diffrn_reflns_point_group_measured_fraction_max 0.999
_diffrn_reflns_theta_full 25.242
_diffrn_reflns_theta_max 28.699
_diffrn_reflns_theta_min 2.101
_diffrn_standards_decay_% 0
_diffrn_standards_interval_time 0
_diffrn_standards_number 0
_exptl_absorpt_coefficient_mu 8.415
_exptl_absorpt_correction_T_max 0.777
_exptl_absorpt_correction_T_min 0.365
_exptl_absorpt_correction_type multi-scan
_exptl_absorpt_process_details 'SCALEPACK (Otwinowski & Minor, 1997)'
_exptl_crystal_colour 'translucent light yellow'
_exptl_crystal_density_diffrn 2.088
_exptl_crystal_description platelet
_exptl_crystal_F_000 2288
_exptl_crystal_size_max 0.13
_exptl_crystal_size_mid 0.13
_exptl_crystal_size_min 0.03
_refine_diff_density_max 1.569
_refine_diff_density_min -1.651
_refine_diff_density_rms 0.191
_refine_ls_extinction_method none
_refine_ls_goodness_of_fit_ref 0.850
_refine_ls_hydrogen_treatment constr
_refine_ls_matrix_type full
_refine_ls_number_parameters 1013
_refine_ls_number_reflns 20005
_refine_ls_number_restraints 0
_refine_ls_restrained_S_all 0.850
_refine_ls_R_factor_all 0.0882
_refine_ls_R_factor_gt 0.0380
_refine_ls_shift/su_max 0.003
_refine_ls_shift/su_mean 0.000
_refine_ls_structure_factor_coef Fsqd
_refine_ls_weighting_details 'w=1/[\s^2^(Fo^2^)] where P=(Fo^2^+2Fc^2^)/3'
_refine_ls_weighting_scheme calc
_refine_ls_wR_factor_gt 0.0563
_refine_ls_wR_factor_ref 0.0660
_reflns_Friedel_coverage 0.000
_reflns_number_gt 11814
_reflns_number_total 20005
_reflns_threshold_expression 'I > 2\s(I)'
_cod_data_source_file ic5b01323_si_001.cif
_cod_data_source_block 3
_cod_depositor_comments 'Adding full bibliography for 4344038--4344043.cif.'
_cod_database_code 4344040
_shelx_space_group_comment
;
The symmetry employed for this shelxl refinement is uniquely defined
by the following loop, which should always be used as a source of
symmetry information in preference to the above space-group names.
They are only intended as comments.
;
_shelxl_version_number 2014-3

loop_
_space_group_symop_operation_xyz
'x, y, z'
'-x, -y, -z'

loop_
_atom_site_label
_atom_site_type_symbol
_atom_site_fract_x
_atom_site_fract_y
_atom_site_fract_z
_atom_site_U_iso_or_equiv
_atom_site_adp_type
_atom_site_occupancy
_atom_site_site_symmetry_order
_atom_site_calc_flag
_atom_site_refinement_flags_posn
_atom_site_refinement_flags_adp
U1 U -0.07768(2) 1.17991(2) 0.80617(2) 0.02674(6) Uani 1 1 d . .
U2 U -1.20945(2) 1.40599(2) 1.26388(2) 0.02536(6) Uani 1 1 d . .
U3 U 0.31256(2) 0.90506(2) 0.78313(2) 0.02605(6) Uani 1 1 d . .
U4 U 1.45009(2) 0.68113(2) 0.33640(2) 0.02583(6) Uani 1 1 d . .
O1 O -0.1029(3) 1.1216(2) 0.7404(2) 0.0398(11) Uani 1 1 d . .
O2 O -0.0538(3) 1.2380(2) 0.8714(2) 0.0394(11) Uani 1 1 d . .
O3 O -1.2269(3) 1.3537(2) 1.19049(19) 0.0320(10) Uani 1 1 d . .
O4 O -1.1891(3) 1.4585(2) 1.3353(2) 0.0363(10) Uani 1 1 d . .
O5 O 0.3070(3) 0.8421(2) 0.7123(2) 0.0355(10) Uani 1 1 d . .
O6 O 0.3223(3) 0.9660(2) 0.8542(2) 0.0341(10) Uani 1 1 d . .
O7 O 1.4327(3) 0.6286(2) 0.26310(19) 0.0346(10) Uani 1 1 d . .
O8 O 1.4657(3) 0.7331(2) 0.4104(2) 0.0335(10) Uani 1 1 d . .
O9 O -0.2617(3) 1.2716(2) 0.8350(2) 0.0346(10) Uani 1 1 d . .
O10 O -0.2119(3) 1.1483(2) 0.8982(2) 0.0372(10) Uani 1 1 d . .
O11 O -1.0229(3) 1.3175(2) 1.2370(2) 0.0345(10) Uani 1 1 d . .
O12 O -1.0714(3) 1.4430(2) 1.1766(2) 0.0326(9) Uani 1 1 d . .
O13 O 0.0080(3) 1.0478(2) 0.8616(2) 0.0362(10) Uani 1 1 d . .
O14 O 0.1412(3) 0.9257(2) 0.8326(2) 0.0338(10) Uani 1 1 d . .
O15 O -0.2922(3) 0.5409(2) 1.21146(19) 0.0300(9) Uani 1 1 d . .
O16 O -0.3779(3) 0.6613(2) 1.2792(2) 0.0288(9) Uani 1 1 d . .
O17 O 0.0870(3) 1.1479(2) 0.7338(2) 0.0430(11) Uani 1 1 d . .
O18 O 0.2322(3) 1.0334(2) 0.7202(2) 0.0409(11) Uani 1 1 d . .
O19 O 0.6200(3) 1.4240(2) 0.3184(2) 0.0320(10) Uani 1 1 d . .
O20 O 0.5240(3) 1.5422(2) 0.38542(19) 0.0295(9) Uani 1 1 d . .
O21 O 0.4511(3) 0.9384(2) 0.6966(2) 0.0379(10) Uani 1 1 d . .
O22 O 0.5030(3) 0.8273(2) 0.7722(2) 0.0320(9) Uani 1 1 d . .
O23 O 1.2645(3) 0.7738(2) 0.3620(2) 0.0340(10) Uani 1 1 d . .
O24 O 1.3106(3) 0.6469(2) 0.4206(2) 0.0333(10) Uani 1 1 d . .
O25 O -0.0988(3) 1.3054(2) 0.7261(2) 0.0363(10) Uani 1 1 d . .
O26 O -1.1915(3) 1.2811(2) 1.3405(2) 0.0346(10) Uani 1 1 d . .
O27 O 0.3311(3) 0.7816(2) 0.86398(19) 0.0319(10) Uani 1 1 d . .
O28 O 1.4363(3) 0.8084(2) 0.2583(2) 0.0415(11) Uani 1 1 d . .
N1 N -0.0672(5) 1.4337(3) 0.7188(3) 0.0457(14) Uani 1 1 d . .
N2 N -1.1762(5) 1.1538(3) 1.4047(3) 0.0521(16) Uani 1 1 d . .
N3 N 0.3531(4) 0.6489(3) 0.9232(3) 0.0339(12) Uani 1 1 d . .
N4 N 1.4153(4) 0.9240(3) 0.1787(3) 0.0338(12) Uani 1 1 d . .
C1 C -0.2827(5) 1.2189(4) 0.8855(3) 0.0297(14) Uani 1 1 d . .
C2 C -0.3890(4) 1.2414(4) 0.9306(3) 0.0284(13) Uani 1 1 d . .
C3 C -0.4694(4) 1.3127(3) 0.9118(3) 0.0279(13) Uani 1 1 d . .
H3 H -0.4575 1.3471 0.8688 0.033 Uiso 1 1 calc R U
C4 C -0.5671(4) 1.3343(3) 0.9549(3) 0.0287(13) Uani 1 1 d . .
H4 H -0.6218 1.3832 0.9406 0.034 Uiso 1 1 calc R U
C5 C -0.5874(4) 1.2865(3) 1.0186(3) 0.0252(13) Uani 1 1 d . .
C6 C -0.5049(5) 1.2145(4) 1.0378(3) 0.0333(15) Uani 1 1 d . .
H6 H -0.5166 1.1811 1.0815 0.040 Uiso 1 1 calc R U
C7 C -0.4066(5) 1.1910(4) 0.9940(3) 0.0312(14) Uani 1 1 d . .
H7 H -0.3519 1.1413 1.0071 0.037 Uiso 1 1 calc R U
C8 C -0.6915(4) 1.3082(4) 1.0637(3) 0.0275(13) Uani 1 1 d . .
C9 C -0.7581(5) 1.3967(4) 1.0725(3) 0.0306(14) Uani 1 1 d . .
H9 H -0.7341 1.4423 1.0509 0.037 Uiso 1 1 calc R U
C10 C -0.8577(5) 1.4171(4) 1.1123(3) 0.0343(15) Uani 1 1 d . .
H10 H -0.9022 1.4766 1.1168 0.041 Uiso 1 1 calc R U
C11 C -0.8940(4) 1.3500(3) 1.1462(3) 0.0255(13) Uani 1 1 d . .
C12 C -0.8286(5) 1.2639(3) 1.1384(3) 0.0294(14) Uani 1 1 d . .
H12 H -0.8518 1.2183 1.1613 0.035 Uiso 1 1 calc R U
C13 C -0.7291(5) 1.2437(3) 1.0971(3) 0.0308(14) Uani 1 1 d . .
H13 H -0.6857 1.1840 1.0915 0.037 Uiso 1 1 calc R U
C14 C -1.0025(5) 1.3714(3) 1.1886(3) 0.0287(14) Uani 1 1 d . .
C15 C 0.0530(4) 0.9665(3) 0.8668(3) 0.0267(13) Uani 1 1 d . .
C16 C -0.0040(4) 0.9152(3) 0.9172(3) 0.0264(13) Uani 1 1 d . .
C17 C -0.0969(5) 0.9556(4) 0.9641(3) 0.0316(14) Uani 1 1 d . .
H17 H -0.1280 1.0177 0.9623 0.038 Uiso 1 1 calc R U
C18 C -0.1456(5) 0.9070(3) 1.0138(3) 0.0327(14) Uani 1 1 d . .
H18 H -0.2092 0.9358 1.0457 0.039 Uiso 1 1 calc R U
C19 C -0.1007(5) 0.8156(3) 1.0167(3) 0.0250(13) Uani 1 1 d . .
C20 C -0.0101(4) 0.7744(3) 0.9678(3) 0.0298(14) Uani 1 1 d . .
H20 H 0.0195 0.7123 0.9684 0.036 Uiso 1 1 calc R U
C21 C 0.0379(5) 0.8228(3) 0.9180(3) 0.0326(14) Uani 1 1 d . .
H21 H 0.0993 0.7936 0.8843 0.039 Uiso 1 1 calc R U
C22 C -0.1519(4) 0.7645(3) 1.0714(3) 0.0266(13) Uani 1 1 d . .
C23 C -0.2123(5) 0.8002(3) 1.1385(3) 0.0319(14) Uani 1 1 d . .
H23 H -0.2183 0.8574 1.1503 0.038 Uiso 1 1 calc R U
C24 C -0.2635(5) 0.7550(3) 1.1883(3) 0.0316(14) Uani 1 1 d . .
H24 H -0.3060 0.7818 1.2329 0.038 Uiso 1 1 calc R U
C25 C -0.2531(4) 0.6699(3) 1.1735(3) 0.0257(13) Uani 1 1 d . .
C26 C -0.1900(4) 0.6316(3) 1.1081(3) 0.0273(13) Uani 1 1 d . .
H26 H -0.1802 0.5730 1.0981 0.033 Uiso 1 1 calc R U
C27 C -0.1413(4) 0.6788(3) 1.0578(3) 0.0276(13) Uani 1 1 d . .
H27 H -0.0996 0.6523 1.0129 0.033 Uiso 1 1 calc R U
C28 C -0.3117(5) 0.6216(3) 1.2253(3) 0.0279(13) Uani 1 1 d . .
C29 C 0.1778(5) 1.1106(3) 0.7031(3) 0.0288(14) Uani 1 1 d . .
C30 C 0.2261(5) 1.1580(3) 0.6431(3) 0.0278(13) Uani 1 1 d . .
C31 C 0.1653(5) 1.2381(4) 0.6166(3) 0.0357(15) Uani 1 1 d . .
H31 H 0.0925 1.2593 0.6336 0.043 Uiso 1 1 calc R U
C32 C 0.2105(5) 1.2869(4) 0.5654(3) 0.0378(15) Uani 1 1 d . .
H32 H 0.1682 1.3412 0.5472 0.045 Uiso 1 1 calc R U
C33 C 0.3182(5) 1.2573(3) 0.5399(3) 0.0304(14) Uani 1 1 d . .
C34 C 0.3773(5) 1.1757(3) 0.5651(3) 0.0301(14) Uani 1 1 d . .
H34 H 0.4498 1.1533 0.5468 0.036 Uiso 1 1 calc R U
C35 C 0.3321(5) 1.1262(3) 0.6165(3) 0.0305(14) Uani 1 1 d . .
H35 H 0.3738 1.0708 0.6334 0.037 Uiso 1 1 calc R U
C36 C 0.3692(4) 1.3130(3) 0.4911(3) 0.0271(13) Uani 1 1 d . .
C37 C 0.3410(5) 1.4014(3) 0.5066(3) 0.0318(14) Uani 1 1 d . .
H37 H 0.2833 1.4280 0.5443 0.038 Uiso 1 1 calc R U
C38 C 0.3981(5) 1.4506(3) 0.4665(3) 0.0278(14) Uani 1 1 d . .
H38 H 0.3808 1.5101 0.4785 0.033 Uiso 1 1 calc R U
C39 C 0.4801(4) 1.4133(3) 0.4090(3) 0.0243(13) Uani 1 1 d . .
C40 C 0.5043(4) 1.3263(3) 0.3916(3) 0.0264(13) Uani 1 1 d . .
H40 H 0.5589 1.3004 0.3518 0.032 Uiso 1 1 calc R U
C41 C 0.4476(5) 1.2773(3) 0.4330(3) 0.0309(14) Uani 1 1 d . .
H41 H 0.4638 1.2181 0.4206 0.037 Uiso 1 1 calc R U
C42 C 0.5455(5) 1.4628(3) 0.3682(3) 0.0257(13) Uani 1 1 d . .
C43 C 0.5246(5) 0.8741(4) 0.7174(3) 0.0302(14) Uani 1 1 d . .
C44 C 0.6322(5) 0.8533(4) 0.6747(3) 0.0302(14) Uani 1 1 d . .
C45 C 0.6498(5) 0.8969(4) 0.6076(3) 0.0338(15) Uani 1 1 d . .
H45 H 0.5940 0.9415 0.5901 0.041 Uiso 1 1 calc R U
C46 C 0.7485(5) 0.8751(4) 0.5667(3) 0.0343(15) Uani 1 1 d . .
H46 H 0.7596 0.9050 0.5208 0.041 Uiso 1 1 calc R U
C47 C 0.8328(4) 0.8104(3) 0.5904(3) 0.0273(13) Uani 1 1 d . .
C48 C 0.8138(4) 0.7690(3) 0.6593(3) 0.0312(14) Uani 1 1 d . .
H48 H 0.8697 0.7269 0.6787 0.037 Uiso 1 1 calc R U
C49 C 0.7138(4) 0.7894(3) 0.6990(3) 0.0309(14) Uani 1 1 d . .
H49 H 0.7015 0.7584 0.7440 0.037 Uiso 1 1 calc R U
C50 C 0.9376(5) 0.7861(3) 0.5447(3) 0.0268(13) Uani 1 1 d . .
C51 C 0.9644(5) 0.8428(4) 0.4883(3) 0.0369(15) Uani 1 1 d . .
H51 H 0.9137 0.8983 0.4812 0.044 Uiso 1 1 calc R U
C52 C 1.0592(5) 0.8219(4) 0.4435(3) 0.0353(15) Uani 1 1 d . .
H52 H 1.0731 0.8613 0.4052 0.042 Uiso 1 1 calc R U
C53 C 1.1344(5) 0.7430(4) 0.4545(3) 0.0290(14) Uani 1 1 d . .
C54 C 1.1128(5) 0.6846(3) 0.5097(3) 0.0314(14) Uani 1 1 d . .
H54 H 1.1647 0.6298 0.5170 0.038 Uiso 1 1 calc R U
C55 C 1.0151(4) 0.7069(3) 0.5542(3) 0.0308(14) Uani 1 1 d . .
H55 H 1.0011 0.6669 0.5919 0.037 Uiso 1 1 calc R U
C56 C 1.2417(5) 0.7197(4) 0.4101(3) 0.0286(13) Uani 1 1 d . .
C57 C -0.1291(5) 1.3866(4) 0.7164(3) 0.0374(16) Uani 1 1 d . .
C58 C -0.2238(6) 1.4445(4) 0.6933(4) 0.069(2) Uani 1 1 d . .
H58A H -0.2847 1.4346 0.7251 0.082 Uiso 1 1 calc R U
H58B H -0.2232 1.4335 0.6412 0.082 Uiso 1 1 calc R U
C59 C -0.2285(7) 1.5347(4) 0.7005(5) 0.092(4) Uani 1 1 d . .
H59A H -0.2703 1.5589 0.7489 0.111 Uiso 1 1 calc R U
H59B H -0.2590 1.5731 0.6602 0.111 Uiso 1 1 calc R U
C60 C -0.1163(7) 1.5263(4) 0.6950(4) 0.068(3) Uani 1 1 d . .
H60A H -0.0851 1.5374 0.6435 0.082 Uiso 1 1 calc R U
H60B H -0.1101 1.5675 0.7283 0.082 Uiso 1 1 calc R U
C61 C 0.0336(5) 1.3994(4) 0.7413(4) 0.062(2) Uani 1 1 d . .
H61A H 0.0507 1.3369 0.7538 0.094 Uiso 1 1 calc R U
H61B H 0.0315 1.4309 0.7846 0.094 Uiso 1 1 calc R U
H61C H 0.0864 1.4075 0.7004 0.094 Uiso 1 1 calc R U
C62 C -1.1466(6) 1.2018(4) 1.3533(3) 0.0449(18) Uani 1 1 d . .
C63 C -1.0411(5) 1.1438(4) 1.3069(3) 0.0482(18) Uani 1 1 d . .
H63A H -1.0494 1.1339 1.2568 0.058 Uiso 1 1 calc R U
H63B H -0.9879 1.1713 1.3022 0.058 Uiso 1 1 calc R U
C64 C -1.0133(7) 1.0615(5) 1.3503(4) 0.076(3) Uani 1 1 d . .
H64A H -0.9584 1.0578 1.3777 0.092 Uiso 1 1 calc R U
H64B H -0.9876 1.0108 1.3171 0.092 Uiso 1 1 calc R U
C65 C -1.1130(6) 1.0613(4) 1.4052(4) 0.0480(19) Uani 1 1 d . .
H65A H -1.1462 1.0249 1.3873 0.058 Uiso 1 1 calc R U
H65B H -1.0984 1.0403 1.4553 0.058 Uiso 1 1 calc R U
C66 C -1.2762(5) 1.1838(4) 1.4516(4) 0.0497(18) Uani 1 1 d . .
H66A H -1.3004 1.2477 1.4550 0.075 Uiso 1 1 calc R U
H66B H -1.2715 1.1570 1.5011 0.075 Uiso 1 1 calc R U
H66C H -1.3251 1.1673 1.4305 0.075 Uiso 1 1 calc R U
C67 C 0.3791(5) 0.7004(3) 0.8693(3) 0.0291(14) Uani 1 1 d . .
C68 C 0.4740(5) 0.6478(3) 0.8166(3) 0.0373(16) Uani 1 1 d . .
H68A H 0.5268 0.6762 0.8072 0.045 Uiso 1 1 calc R U
H68B H 0.4562 0.6410 0.7687 0.045 Uiso 1 1 calc R U
C69 C 0.5133(5) 0.5586(4) 0.8566(3) 0.0473(18) Uani 1 1 d . .
H69A H 0.5697 0.5552 0.8825 0.057 Uiso 1 1 calc R U
H69B H 0.5383 0.5098 0.8215 0.057 Uiso 1 1 calc R U
C70 C 0.4163(5) 0.5566(3) 0.9122(3) 0.0425(18) Uani 1 1 d . .
H70A H 0.3793 0.5254 0.8916 0.051 Uiso 1 1 calc R U
H70B H 0.4348 0.5274 0.9594 0.051 Uiso 1 1 calc R U
C71 C 0.2566(5) 0.6749(4) 0.9769(3) 0.0415(16) Uani 1 1 d . .
H71A H 0.2283 0.7388 0.9802 0.062 Uiso 1 1 calc R U
H71B H 0.2698 0.6489 1.0256 0.062 Uiso 1 1 calc R U
H71C H 0.2068 0.6543 0.9611 0.062 Uiso 1 1 calc R U
C72 C 1.3855(5) 0.8842(4) 0.2403(3) 0.0339(15) Uani 1 1 d . .
C73 C 1.2853(5) 0.9427(4) 0.2801(3) 0.0451(17) Uani 1 1 d . .
H73A H 1.2946 0.9662 0.3247 0.054 Uiso 1 1 calc R U
H73B H 1.2362 0.9108 0.2955 0.054 Uiso 1 1 calc R U
C74 C 1.2458(5) 1.0159(4) 0.2252(4) 0.0501(19) Uani 1 1 d . .
H74A H 1.2134 1.0732 0.2498 0.060 Uiso 1 1 calc R U
H74B H 1.1946 1.0055 0.2010 0.060 Uiso 1 1 calc R U
C75 C 1.3433(5) 1.0128(4) 0.1689(3) 0.0453(18) Uani 1 1 d . .
H75A H 1.3291 1.0228 0.1177 0.054 Uiso 1 1 calc R U
H75B H 1.3710 1.0572 0.1797 0.054 Uiso 1 1 calc R U
C76 C 1.5143(5) 0.8907(4) 0.1309(3) 0.0447(17) Uani 1 1 d . .
H76A H 1.5576 0.9236 0.1379 0.067 Uiso 1 1 calc R U
H76B H 1.5048 0.8969 0.0792 0.067 Uiso 1 1 calc R U
H76C H 1.5480 0.8286 0.1430 0.067 Uiso 1 1 calc R U

loop_
_atom_site_aniso_label
_atom_site_aniso_U_11
_atom_site_aniso_U_22
_atom_site_aniso_U_33
_atom_site_aniso_U_23
_atom_site_aniso_U_13
_atom_site_aniso_U_12
U1 0.02426(12) 0.02471(11) 0.02810(13) 0.00319(9) 0.00073(10) -0.00871(10)
U2 0.02392(12) 0.02304(11) 0.02626(12) 0.00201(9) 0.00072(10) -0.00832(10)
U3 0.02477(12) 0.02099(11) 0.02816(13) 0.00178(9) 0.00254(10) -0.00751(10)
U4 0.02450(12) 0.02407(11) 0.02609(12) 0.00326(9) 0.00023(10) -0.00867(10)
O1 0.050(3) 0.033(2) 0.038(3) -0.0057(18) -0.004(2) -0.016(2)
O2 0.044(3) 0.037(2) 0.039(3) -0.0046(19) -0.010(2) -0.013(2)
O3 0.039(3) 0.028(2) 0.028(2) -0.0023(16) -0.0017(19) -0.012(2)
O4 0.041(3) 0.040(2) 0.028(2) -0.0046(18) -0.003(2) -0.015(2)
O5 0.041(3) 0.033(2) 0.029(2) -0.0053(17) -0.001(2) -0.010(2)
O6 0.035(3) 0.027(2) 0.040(2) -0.0103(17) 0.001(2) -0.011(2)
O7 0.036(3) 0.042(2) 0.027(2) 0.0021(18) -0.0036(19) -0.016(2)
O8 0.037(3) 0.029(2) 0.037(2) -0.0028(17) -0.004(2) -0.016(2)
O9 0.025(2) 0.037(2) 0.033(2) 0.0160(18) 0.0005(19) -0.008(2)
O10 0.030(3) 0.035(2) 0.039(3) 0.0097(19) 0.001(2) -0.009(2)
O11 0.030(2) 0.035(2) 0.032(2) 0.0123(18) -0.0001(19) -0.010(2)
O12 0.025(2) 0.025(2) 0.038(2) 0.0019(17) 0.0034(19) -0.0032(19)
O13 0.029(3) 0.028(2) 0.041(3) 0.0103(18) 0.007(2) -0.008(2)
O14 0.027(2) 0.031(2) 0.038(2) 0.0082(18) 0.004(2) -0.011(2)
O15 0.026(2) 0.028(2) 0.036(2) 0.0030(17) 0.0034(19) -0.015(2)
O16 0.027(2) 0.024(2) 0.034(2) 0.0065(17) -0.0011(19) -0.0113(19)
O17 0.030(3) 0.035(2) 0.051(3) 0.017(2) 0.005(2) -0.007(2)
O18 0.032(3) 0.033(2) 0.044(3) 0.0149(19) 0.008(2) -0.007(2)
O19 0.028(2) 0.025(2) 0.039(2) 0.0026(18) 0.006(2) -0.012(2)
O20 0.026(2) 0.026(2) 0.035(2) 0.0028(17) 0.0004(19) -0.0130(19)
O21 0.026(2) 0.032(2) 0.045(3) 0.0111(19) -0.001(2) -0.005(2)
O22 0.025(2) 0.032(2) 0.032(2) 0.0057(17) 0.0030(19) -0.0089(19)
O23 0.027(2) 0.032(2) 0.035(2) 0.0103(18) 0.0012(19) -0.007(2)
O24 0.030(2) 0.025(2) 0.038(2) 0.0044(17) 0.001(2) -0.006(2)
O25 0.037(3) 0.025(2) 0.037(2) 0.0065(17) 0.004(2) -0.007(2)
O26 0.034(3) 0.024(2) 0.036(2) 0.0066(17) 0.002(2) -0.005(2)
O27 0.031(2) 0.024(2) 0.032(2) 0.0051(17) 0.0017(19) -0.0044(19)
O28 0.034(3) 0.030(2) 0.051(3) 0.0152(19) -0.002(2) -0.008(2)
N1 0.046(4) 0.040(3) 0.050(4) 0.001(3) -0.006(3) -0.016(3)
N2 0.065(5) 0.040(3) 0.057(4) 0.007(3) -0.021(4) -0.022(3)
N3 0.042(3) 0.025(3) 0.034(3) 0.010(2) -0.007(3) -0.013(3)
N4 0.040(3) 0.022(3) 0.038(3) 0.008(2) -0.004(3) -0.013(3)
C1 0.024(3) 0.028(3) 0.031(3) 0.000(3) 0.000(3) -0.006(3)
C2 0.026(3) 0.035(3) 0.024(3) 0.000(2) 0.001(3) -0.013(3)
C3 0.027(3) 0.033(3) 0.024(3) 0.002(2) -0.002(3) -0.013(3)
C4 0.023(3) 0.028(3) 0.032(3) -0.006(2) 0.001(3) -0.007(3)
C5 0.026(3) 0.032(3) 0.025(3) 0.003(2) -0.009(3) -0.017(3)
C6 0.038(4) 0.035(3) 0.025(3) 0.004(3) -0.007(3) -0.012(3)
C7 0.030(4) 0.033(3) 0.028(3) 0.001(3) -0.009(3) -0.007(3)
C8 0.023(3) 0.036(3) 0.022(3) 0.003(2) -0.005(3) -0.010(3)
C9 0.029(4) 0.032(3) 0.031(3) 0.001(3) 0.000(3) -0.014(3)
C10 0.033(4) 0.026(3) 0.041(4) -0.002(3) 0.000(3) -0.011(3)
C11 0.018(3) 0.032(3) 0.022(3) 0.000(2) 0.001(2) -0.006(3)
C12 0.030(4) 0.031(3) 0.028(3) 0.007(2) 0.000(3) -0.015(3)
C13 0.032(4) 0.027(3) 0.031(3) 0.005(2) -0.007(3) -0.008(3)
C14 0.023(3) 0.025(3) 0.032(3) -0.006(3) 0.000(3) -0.003(3)
C15 0.022(3) 0.029(3) 0.026(3) 0.005(2) -0.001(3) -0.008(3)
C16 0.025(3) 0.025(3) 0.025(3) 0.009(2) -0.002(3) -0.007(3)
C17 0.032(4) 0.025(3) 0.035(4) 0.006(3) 0.001(3) -0.013(3)
C18 0.026(3) 0.033(3) 0.033(3) 0.004(3) 0.010(3) -0.013(3)
C19 0.031(3) 0.025(3) 0.022(3) -0.003(2) -0.003(3) -0.013(3)
C20 0.028(3) 0.023(3) 0.033(3) 0.000(2) 0.005(3) -0.008(3)
C21 0.027(3) 0.033(3) 0.034(4) -0.004(3) 0.001(3) -0.010(3)
C22 0.026(3) 0.026(3) 0.031(3) 0.005(2) -0.007(3) -0.011(3)
C23 0.039(4) 0.026(3) 0.033(3) 0.004(3) -0.001(3) -0.020(3)
C24 0.031(4) 0.028(3) 0.033(3) 0.001(3) -0.001(3) -0.011(3)
C25 0.021(3) 0.029(3) 0.026(3) 0.008(2) -0.003(3) -0.011(3)
C26 0.028(3) 0.033(3) 0.025(3) 0.007(2) -0.005(3) -0.016(3)
C27 0.026(3) 0.032(3) 0.024(3) 0.000(2) 0.001(3) -0.012(3)
C28 0.028(4) 0.024(3) 0.032(3) 0.005(3) -0.007(3) -0.010(3)
C29 0.025(3) 0.024(3) 0.037(4) 0.004(3) -0.003(3) -0.010(3)
C30 0.026(3) 0.029(3) 0.029(3) 0.004(2) -0.003(3) -0.013(3)
C31 0.027(3) 0.038(3) 0.039(4) 0.013(3) 0.002(3) -0.017(3)
C32 0.038(4) 0.025(3) 0.041(4) 0.008(3) 0.000(3) -0.007(3)
C33 0.033(4) 0.032(3) 0.028(3) 0.002(2) 0.001(3) -0.017(3)
C34 0.026(3) 0.029(3) 0.033(3) 0.003(2) 0.002(3) -0.012(3)
C35 0.034(4) 0.029(3) 0.030(3) 0.012(2) -0.007(3) -0.016(3)
C36 0.028(3) 0.024(3) 0.028(3) 0.008(2) -0.002(3) -0.012(3)
C37 0.026(3) 0.033(3) 0.031(3) 0.000(3) 0.004(3) -0.009(3)
C38 0.035(4) 0.022(3) 0.027(3) 0.006(2) -0.004(3) -0.013(3)
C39 0.025(3) 0.021(3) 0.024(3) 0.008(2) -0.002(3) -0.008(3)
C40 0.028(3) 0.028(3) 0.021(3) 0.002(2) 0.000(3) -0.011(3)
C41 0.038(4) 0.023(3) 0.032(3) 0.003(2) -0.004(3) -0.013(3)
C42 0.028(3) 0.022(3) 0.024(3) 0.007(2) -0.006(3) -0.007(3)
C43 0.029(4) 0.029(3) 0.029(3) 0.001(3) -0.004(3) -0.007(3)
C44 0.028(3) 0.033(3) 0.031(3) -0.003(3) 0.002(3) -0.016(3)
C45 0.030(4) 0.033(3) 0.038(4) 0.005(3) -0.007(3) -0.011(3)
C46 0.032(4) 0.038(3) 0.030(3) 0.007(3) 0.002(3) -0.015(3)
C47 0.022(3) 0.026(3) 0.033(3) 0.002(2) -0.001(3) -0.009(3)
C48 0.022(3) 0.033(3) 0.029(3) 0.008(3) -0.004(3) 0.000(3)
C49 0.027(3) 0.035(3) 0.027(3) 0.009(3) -0.001(3) -0.011(3)
C50 0.030(4) 0.026(3) 0.023(3) -0.001(2) -0.004(3) -0.010(3)
C51 0.028(4) 0.032(3) 0.040(4) 0.010(3) -0.002(3) -0.002(3)
C52 0.030(4) 0.031(3) 0.031(3) 0.002(3) 0.010(3) -0.004(3)
C53 0.027(3) 0.034(3) 0.025(3) 0.002(2) 0.000(3) -0.013(3)
C54 0.025(3) 0.027(3) 0.033(3) 0.002(2) 0.006(3) -0.006(3)
C55 0.025(3) 0.028(3) 0.033(3) 0.006(3) 0.004(3) -0.008(3)
C56 0.026(3) 0.031(3) 0.027(3) -0.006(3) 0.004(3) -0.011(3)
C57 0.051(5) 0.030(3) 0.035(4) 0.003(3) -0.015(3) -0.015(3)
C58 0.075(6) 0.034(4) 0.104(7) -0.002(4) -0.054(5) -0.005(4)
C59 0.105(8) 0.037(4) 0.160(9) 0.018(5) -0.104(8) -0.015(5)
C60 0.124(9) 0.032(4) 0.055(5) 0.005(3) -0.016(5) -0.037(5)
C61 0.038(5) 0.058(5) 0.098(6) -0.020(4) -0.012(4) -0.020(4)
C62 0.068(6) 0.040(4) 0.036(4) 0.006(3) -0.027(4) -0.023(4)
C63 0.054(5) 0.047(4) 0.043(4) -0.010(3) -0.008(4) -0.015(4)
C64 0.075(7) 0.050(5) 0.086(6) -0.001(4) 0.006(5) -0.012(5)
C65 0.065(5) 0.024(3) 0.050(4) 0.007(3) -0.017(4) -0.008(4)
C66 0.048(5) 0.053(4) 0.051(5) -0.003(3) -0.003(4) -0.024(4)
C67 0.031(4) 0.029(3) 0.030(3) 0.002(3) -0.013(3) -0.010(3)
C68 0.044(4) 0.031(3) 0.035(4) 0.000(3) -0.004(3) -0.014(3)
C69 0.057(5) 0.027(3) 0.045(4) 0.001(3) -0.003(4) -0.003(3)
C70 0.064(5) 0.023(3) 0.045(4) 0.009(3) -0.024(4) -0.016(3)
C71 0.043(4) 0.044(4) 0.041(4) 0.010(3) -0.011(3) -0.020(4)
C72 0.031(4) 0.027(3) 0.047(4) 0.004(3) -0.011(3) -0.014(3)
C73 0.040(4) 0.039(4) 0.048(4) -0.002(3) 0.003(4) -0.010(3)
C74 0.044(5) 0.022(3) 0.077(5) 0.009(3) -0.017(4) -0.002(3)
C75 0.063(5) 0.024(3) 0.043(4) 0.011(3) -0.011(4) -0.010(3)
C76 0.053(5) 0.038(4) 0.040(4) 0.007(3) 0.000(4) -0.019(4)

loop_
_atom_type_symbol
_atom_type_description
_atom_type_scat_dispersion_real
_atom_type_scat_dispersion_imag
_atom_type_scat_source
C C 0.0033 0.0016 'International Tables Vol C Tables 4.2.6.8 and 6.1.1.4'
H H 0.0000 0.0000 'International Tables Vol C Tables 4.2.6.8 and 6.1.1.4'
N N 0.0061 0.0033 'International Tables Vol C Tables 4.2.6.8 and 6.1.1.4'
O O 0.0106 0.0060 'International Tables Vol C Tables 4.2.6.8 and 6.1.1.4'
U U -9.6767 9.6646 'International Tables Vol C Tables 4.2.6.8 and 6.1.1.4'

loop_
_geom_angle_atom_site_label_1
_geom_angle_atom_site_label_2
_geom_angle_atom_site_label_3
_geom_angle
_geom_angle_site_symmetry_1
_geom_angle_site_symmetry_3
O2 U1 O1 179.6(2) . .
O2 U1 O13 90.75(16) . .
O1 U1 O13 89.48(15) . .
O2 U1 O17 94.10(18) . .
O1 U1 O17 86.31(18) . .
O13 U1 O17 80.23(13) . .
O2 U1 O25 87.98(15) . .
O1 U1 O25 91.95(15) . .
O13 U1 O25 157.89(14) . .
O17 U1 O25 77.85(13) . .
O2 U1 O10 90.70(16) . .
O1 U1 O10 88.99(17) . .
O13 U1 O10 75.22(13) . .
O17 U1 O10 155.03(12) . .
O25 U1 O10 126.86(13) . .
O2 U1 O9 88.64(17) . .
O1 U1 O9 90.92(17) . .
O13 U1 O9 128.32(12) . .
O17 U1 O9 151.33(12) . .
O25 U1 O9 73.73(12) . .
O10 U1 O9 53.13(11) . .
O4 U2 O3 178.43(18) . .
O4 U2 O15 90.27(15) . 1_465
O3 U2 O15 89.48(14) . 1_465
O4 U2 O19 94.12(16) . 1_356
O3 U2 O19 87.36(16) . 1_356
O15 U2 O19 80.77(12) 1_465 1_356
O4 U2 O26 89.18(15) . .
O3 U2 O26 91.63(14) . .
O15 U2 O26 157.89(13) 1_465 .
O19 U2 O26 77.23(13) 1_356 .
O4 U2 O11 90.29(16) . .
O3 U2 O11 88.63(16) . .
O15 U2 O11 127.14(12) 1_465 .
O19 U2 O11 151.77(11) 1_356 .
O26 U2 O11 74.96(13) . .
O4 U2 O12 90.05(15) . .
O3 U2 O12 88.39(15) . .
O15 U2 O12 74.57(12) 1_465 .
O19 U2 O12 155.01(12) 1_356 .
O26 U2 O12 127.52(13) . .
O11 U2 O12 52.57(11) . .
O5 U3 O6 178.16(19) . .
O5 U3 O14 89.51(17) . .
O6 U3 O14 92.00(16) . .
O5 U3 O18 90.31(16) . .
O6 U3 O18 90.99(15) . .
O14 U3 O18 80.08(13) . .
O5 U3 O27 88.85(14) . .
O6 U3 O27 90.39(14) . .
O14 U3 O27 79.25(13) . .
O18 U3 O27 159.32(14) . .
O5 U3 O21 87.05(16) . .
O6 U3 O21 92.06(16) . .
O14 U3 O21 153.77(12) . .
O18 U3 O21 73.95(13) . .
O27 U3 O21 126.62(13) . .
O5 U3 O22 91.73(16) . .
O6 U3 O22 86.45(15) . .
O14 U3 O22 153.72(11) . .
O18 U3 O22 126.16(12) . .
O27 U3 O22 74.52(12) . .
O21 U3 O22 52.47(11) . .
O8 U4 O7 179.02(17) . .
O8 U4 O20 93.08(14) . 1_645
O7 U4 O20 86.68(14) . 1_645
O8 U4 O16 89.50(16) . 1_754
O7 U4 O16 91.42(16) . 1_754
O20 U4 O16 83.40(12) 1_645 1_754
O8 U4 O28 91.34(15) . .
O7 U4 O28 89.23(15) . .
O20 U4 O28 158.76(13) 1_645 .
O16 U4 O28 75.87(13) 1_754 .
O8 U4 O24 88.16(15) . .
O7 U4 O24 90.86(15) . .
O20 U4 O24 73.41(12) 1_645 .
O16 U4 O24 156.52(12) 1_754 .
O28 U4 O24 127.53(13) . .
O8 U4 O23 87.35(16) . .
O7 U4 O23 92.03(16) . .
O20 U4 O23 126.29(12) 1_645 .
O16 U4 O23 150.26(11) 1_754 .
O28 U4 O23 74.65(13) . .
O24 U4 O23 52.91(11) . .
C1 O9 U1 93.2(3) . .
C1 O10 U1 94.3(3) . .
C14 O11 U2 93.2(3) . .
C14 O12 U2 93.1(3) . .
C15 O13 U1 156.8(4) . .
C15 O14 U3 154.8(4) . .
C28 O15 U2 135.9(3) . 1_645
C28 O16 U4 139.2(4) . 1_356
C29 O17 U1 164.3(4) . .
C29 O18 U3 164.8(4) . .
C42 O19 U2 144.6(4) . 1_754
C42 O20 U4 137.7(3) . 1_465
C43 O21 U3 95.4(3) . .
C43 O22 U3 93.3(3) . .
C56 O23 U4 92.8(3) . .
C56 O24 U4 94.5(3) . .
C57 O25 U1 150.4(4) . .
C62 O26 U2 150.7(4) . .
C67 O27 U3 143.7(4) . .
C72 O28 U4 150.0(4) . .
C57 N1 C61 125.5(5) . .
C57 N1 C60 110.7(6) . .
C61 N1 C60 123.8(6) . .
C62 N2 C66 122.3(6) . .
C62 N2 C65 117.0(6) . .
C66 N2 C65 119.7(6) . .
C67 N3 C71 124.5(5) . .
C67 N3 C70 112.8(5) . .
C71 N3 C70 120.8(5) . .
C72 N4 C76 124.6(5) . .
C72 N4 C75 113.2(5) . .
C76 N4 C75 121.6(5) . .
O10 C1 O9 119.3(5) . .
O10 C1 C2 120.5(5) . .
O9 C1 C2 120.1(5) . .
C3 C2 C7 119.6(5) . .
C3 C2 C1 120.9(5) . .
C7 C2 C1 119.4(5) . .
C2 C3 C4 120.5(5) . .
C2 C3 H3 119.8 . .
C4 C3 H3 119.8 . .
C3 C4 C5 121.6(5) . .
C3 C4 H4 119.2 . .
C5 C4 H4 119.2 . .
C4 C5 C6 117.7(5) . .
C4 C5 C8 121.7(5) . .
C6 C5 C8 120.6(5) . .
C7 C6 C5 121.3(5) . .
C7 C6 H6 119.3 . .
C5 C6 H6 119.3 . .
C6 C7 C2 119.3(5) . .
C6 C7 H7 120.3 . .
C2 C7 H7 120.3 . .
C13 C8 C9 117.9(5) . .
C13 C8 C5 121.6(5) . .
C9 C8 C5 120.5(5) . .
C10 C9 C8 120.6(5) . .
C10 C9 H9 119.7 . .
C8 C9 H9 119.7 . .
C9 C10 C11 120.5(5) . .
C9 C10 H10 119.8 . .
C11 C10 H10 119.8 . .
C12 C11 C10 119.0(5) . .
C12 C11 C14 120.1(5) . .
C10 C11 C14 120.9(5) . .
C11 C12 C13 120.3(5) . .
C11 C12 H12 119.8 . .
C13 C12 H12 119.8 . .
C8 C13 C12 121.8(5) . .
C8 C13 H13 119.1 . .
C12 C13 H13 119.1 . .
O12 C14 O11 120.9(5) . .
O12 C14 C11 120.1(5) . .
O11 C14 C11 119.0(5) . .
O14 C15 O13 124.5(5) . .
O14 C15 C16 117.9(5) . .
O13 C15 C16 117.6(5) . .
C17 C16 C21 118.3(5) . .
C17 C16 C15 122.0(5) . .
C21 C16 C15 119.6(5) . .
C16 C17 C18 121.2(5) . .
C16 C17 H17 119.4 . .
C18 C17 H17 119.4 . .
C17 C18 C19 119.9(5) . .
C17 C18 H18 120.1 . .
C19 C18 H18 120.1 . .
C20 C19 C18 119.2(5) . .
C20 C19 C22 121.3(5) . .
C18 C19 C22 119.4(5) . .
C21 C20 C19 120.8(5) . .
C21 C20 H20 119.6 . .
C19 C20 H20 119.6 . .
C20 C21 C16 120.4(5) . .
C20 C21 H21 119.8 . .
C16 C21 H21 119.8 . .
C23 C22 C27 117.3(5) . .
C23 C22 C19 121.3(5) . .
C27 C22 C19 121.4(5) . .
C24 C23 C22 121.9(5) . .
C24 C23 H23 119.1 . .
C22 C23 H23 119.1 . .
C23 C24 C25 120.1(5) . .
C23 C24 H24 119.9 . .
C25 C24 H24 119.9 . .
C26 C25 C24 119.0(5) . .
C26 C25 C28 120.3(5) . .
C24 C25 C28 120.6(5) . .
C27 C26 C25 120.2(5) . .
C27 C26 H26 119.9 . .
C25 C26 H26 119.9 . .
C26 C27 C22 121.5(5) . .
C26 C27 H27 119.2 . .
C22 C27 H27 119.2 . .
O16 C28 O15 123.5(5) . .
O16 C28 C25 119.1(5) . .
O15 C28 C25 117.4(5) . .
O17 C29 O18 123.5(5) . .
O17 C29 C30 118.8(5) . .
O18 C29 C30 117.8(5) . .
C35 C30 C31 119.7(5) . .
C35 C30 C29 120.8(5) . .
C31 C30 C29 119.3(5) . .
C32 C31 C30 120.1(6) . .
C32 C31 H31 119.9 . .
C30 C31 H31 119.9 . .
C31 C32 C33 120.9(5) . .
C31 C32 H32 119.5 . .
C33 C32 H32 119.5 . .
C34 C33 C32 118.1(5) . .
C34 C33 C36 120.2(5) . .
C32 C33 C36 121.6(5) . .
C33 C34 C35 121.1(6) . .
C33 C34 H34 119.4 . .
C35 C34 H34 119.4 . .
C30 C35 C34 119.9(5) . .
C30 C35 H35 120.0 . .
C34 C35 H35 120.0 . .
C41 C36 C37 119.4(5) . .
C41 C36 C33 120.5(5) . .
C37 C36 C33 120.0(5) . .
C36 C37 C38 119.7(5) . .
C36 C37 H37 120.2 . .
C38 C37 H37 120.2 . .
C39 C38 C37 120.6(5) . .
C39 C38 H38 119.7 . .
C37 C38 H38 119.7 . .
C40 C39 C38 119.3(5) . .
C40 C39 C42 119.1(5) . .
C38 C39 C42 121.6(5) . .
C39 C40 C41 119.6(5) . .
C39 C40 H40 120.2 . .
C41 C40 H40 120.2 . .
C36 C41 C40 121.3(5) . .
C36 C41 H41 119.3 . .
C40 C41 H41 119.3 . .
O19 C42 O20 123.1(5) . .
O19 C42 C39 118.1(5) . .
O20 C42 C39 118.8(5) . .
O22 C43 O21 118.6(5) . .
O22 C43 C44 121.6(5) . .
O21 C43 C44 119.7(5) . .
C49 C44 C45 119.3(6) . .
C49 C44 C43 121.0(5) . .
C45 C44 C43 119.7(5) . .
C46 C45 C44 119.6(6) . .
C46 C45 H45 120.2 . .
C44 C45 H45 120.2 . .
C45 C46 C47 122.1(5) . .
C45 C46 H46 118.9 . .
C47 C46 H46 118.9 . .
C46 C47 C48 117.3(5) . .
C46 C47 C50 121.3(5) . .
C48 C47 C50 121.4(5) . .
C49 C48 C47 120.2(5) . .
C49 C48 H48 119.9 . .
C47 C48 H48 119.9 . .
C44 C49 C48 121.4(5) . .
C44 C49 H49 119.3 . .
C48 C49 H49 119.3 . .
C55 C50 C51 116.0(5) . .
C55 C50 C47 122.5(5) . .
C51 C50 C47 121.5(5) . .
C52 C51 C50 123.4(5) . .
C52 C51 H51 118.3 . .
C50 C51 H51 118.3 . .
C51 C52 C53 119.1(5) . .
C51 C52 H52 120.5 . .
C53 C52 H52 120.5 . .
C52 C53 C54 120.2(5) . .
C52 C53 C56 121.0(5) . .
C54 C53 C56 118.8(5) . .
C55 C54 C53 119.7(5) . .
C55 C54 H54 120.2 . .
C53 C54 H54 120.2 . .
C50 C55 C54 121.6(5) . .
C50 C55 H55 119.2 . .
C54 C55 H55 119.2 . .
O24 C56 O23 119.5(5) . .
O24 C56 C53 120.6(5) . .
O23 C56 C53 119.9(5) . .
O25 C57 N1 121.8(6) . .
O25 C57 C58 129.0(6) . .
N1 C57 C58 108.8(5) . .
C57 C58 C59 107.0(6) . .
C57 C58 H58A 110.3 . .
C59 C58 H58A 110.3 . .
C57 C58 H58B 110.3 . .
C59 C58 H58B 110.3 . .
H58A C58 H58B 108.6 . .
C58 C59 C60 104.2(7) . .
C58 C59 H59A 110.9 . .
C60 C59 H59A 110.9 . .
C58 C59 H59B 110.9 . .
C60 C59 H59B 110.9 . .
H59A C59 H59B 108.9 . .
N1 C60 C59 102.8(5) . .
N1 C60 H60A 111.2 . .
C59 C60 H60A 111.2 . .
N1 C60 H60B 111.2 . .
C59 C60 H60B 111.2 . .
H60A C60 H60B 109.1 . .
N1 C61 H61A 109.5 . .
N1 C61 H61B 109.5 . .
H61A C61 H61B 109.5 . .
N1 C61 H61C 109.5 . .
H61A C61 H61C 109.5 . .
H61B C61 H61C 109.5 . .
O26 C62 N2 127.5(7) . .
O26 C62 C63 124.5(6) . .
N2 C62 C63 108.1(6) . .
C64 C63 C62 103.5(6) . .
C64 C63 H63A 111.1 . .
C62 C63 H63A 111.1 . .
C64 C63 H63B 111.1 . .
C62 C63 H63B 111.1 . .
H63A C63 H63B 109.0 . .
C63 C64 C65 107.0(6) . .
C63 C64 H64A 110.3 . .
C65 C64 H64A 110.3 . .
C63 C64 H64B 110.3 . .
C65 C64 H64B 110.3 . .
H64A C64 H64B 108.6 . .
N2 C65 C64 101.1(5) . .
N2 C65 H65A 111.6 . .
C64 C65 H65A 111.6 . .
N2 C65 H65B 111.6 . .
C64 C65 H65B 111.6 . .
H65A C65 H65B 109.4 . .
N2 C66 H66A 109.5 . .
N2 C66 H66B 109.5 . .
H66A C66 H66B 109.5 . .
N2 C66 H66C 109.5 . .
H66A C66 H66C 109.5 . .
H66B C66 H66C 109.5 . .
O27 C67 N3 124.3(6) . .
O27 C67 C68 125.7(5) . .
N3 C67 C68 110.0(5) . .
C67 C68 C69 104.3(5) . .
C67 C68 H68A 110.9 . .
C69 C68 H68A 110.9 . .
C67 C68 H68B 110.9 . .
C69 C68 H68B 110.9 . .
H68A C68 H68B 108.9 . .
C68 C69 C70 102.8(5) . .
C68 C69 H69A 111.2 . .
C70 C69 H69A 111.2 . .
C68 C69 H69B 111.2 . .
C70 C69 H69B 111.2 . .
H69A C69 H69B 109.1 . .
N3 C70 C69 104.0(4) . .
N3 C70 H70A 111.0 . .
C69 C70 H70A 111.0 . .
N3 C70 H70B 111.0 . .
C69 C70 H70B 111.0 . .
H70A C70 H70B 109.0 . .
N3 C71 H71A 109.5 . .
N3 C71 H71B 109.5 . .
H71A C71 H71B 109.5 . .
N3 C71 H71C 109.5 . .
H71A C71 H71C 109.5 . .
H71B C71 H71C 109.5 . .
O28 C72 N4 122.8(6) . .
O28 C72 C73 127.6(6) . .
N4 C72 C73 109.5(5) . .
C72 C73 C74 105.3(5) . .
C72 C73 H73A 110.7 . .
C74 C73 H73A 110.7 . .
C72 C73 H73B 110.7 . .
C74 C73 H73B 110.7 . .
H73A C73 H73B 108.8 . .
C73 C74 C75 103.7(5) . .
C73 C74 H74A 111.0 . .
C75 C74 H74A 111.0 . .
C73 C74 H74B 111.0 . .
C75 C74 H74B 111.0 . .
H74A C74 H74B 109.0 . .
N4 C75 C74 103.4(4) . .
N4 C75 H75A 111.1 . .
C74 C75 H75A 111.1 . .
N4 C75 H75B 111.1 . .
C74 C75 H75B 111.1 . .
H75A C75 H75B 109.0 . .
N4 C76 H76A 109.5 . .
N4 C76 H76B 109.5 . .
H76A C76 H76B 109.5 . .
N4 C76 H76C 109.5 . .
H76A C76 H76C 109.5 . .
H76B C76 H76C 109.5 . .

loop_
_geom_bond_atom_site_label_1
_geom_bond_atom_site_label_2
_geom_bond_distance
_geom_bond_site_symmetry_2
U1 O2 1.750(4) .
U1 O1 1.772(4) .
U1 O13 2.322(3) .
U1 O17 2.328(4) .
U1 O25 2.378(3) .
U1 O10 2.437(4) .
U1 O9 2.458(4) .
U2 O4 1.759(4) .
U2 O3 1.767(3) .
U2 O15 2.319(3) 1_465
U2 O19 2.329(4) 1_356
U2 O26 2.338(3) .
U2 O11 2.472(4) .
U2 O12 2.474(4) .
U3 O5 1.767(4) .
U3 O6 1.773(3) .
U3 O14 2.311(4) .
U3 O18 2.326(4) .
U3 O27 2.364(3) .
U3 O21 2.444(4) .
U3 O22 2.496(4) .
U4 O8 1.762(3) .
U4 O7 1.768(4) .
U4 O20 2.317(3) 1_645
U4 O16 2.354(4) 1_754
U4 O28 2.389(3) .
U4 O24 2.442(4) .
U4 O23 2.476(4) .
O9 C1 1.272(6) .
O10 C1 1.265(6) .
O11 C14 1.259(6) .
O12 C14 1.259(6) .
O13 C15 1.255(6) .
O14 C15 1.244(6) .
O15 C28 1.287(6) .
O15 U2 2.319(3) 1_645
O16 C28 1.258(6) .
O16 U4 2.354(4) 1_356
O17 C29 1.239(7) .
O18 C29 1.269(6) .
O19 C42 1.258(6) .
O19 U2 2.329(4) 1_754
O20 C42 1.279(6) .
O20 U4 2.317(3) 1_465
O21 C43 1.276(6) .
O22 C43 1.264(6) .
O23 C56 1.271(6) .
O24 C56 1.266(6) .
O25 C57 1.247(6) .
O26 C62 1.246(7) .
O27 C67 1.260(6) .
O28 C72 1.241(6) .
N1 C57 1.365(7) .
N1 C61 1.458(8) .
N1 C60 1.488(8) .
N2 C62 1.274(7) .
N2 C66 1.434(8) .
N2 C65 1.454(7) .
N3 C67 1.321(6) .
N3 C71 1.456(7) .
N3 C70 1.460(7) .
N4 C72 1.324(7) .
N4 C76 1.434(7) .
N4 C75 1.462(7) .
C1 C2 1.489(7) .
C2 C3 1.377(7) .
C2 C7 1.400(7) .
C3 C4 1.380(7) .
C3 H3 0.9500 .
C4 C5 1.387(7) .
C4 H4 0.9500 .
C5 C6 1.403(7) .
C5 C8 1.466(8) .
C6 C7 1.390(8) .
C6 H6 0.9500 .
C7 H7 0.9500 .
C8 C13 1.387(7) .
C8 C9 1.416(7) .
C9 C10 1.379(8) .
C9 H9 0.9500 .
C10 C11 1.414(7) .
C10 H10 0.9500 .
C11 C12 1.379(7) .
C11 C14 1.499(7) .
C12 C13 1.390(7) .
C12 H12 0.9500 .
C13 H13 0.9500 .
C15 C16 1.497(7) .
C16 C17 1.385(7) .
C16 C21 1.412(7) .
C17 C18 1.394(7) .
C17 H17 0.9500 .
C18 C19 1.399(7) .
C18 H18 0.9500 .
C19 C20 1.386(7) .
C19 C22 1.487(7) .
C20 C21 1.385(7) .
C20 H20 0.9500 .
C21 H21 0.9500 .
C22 C23 1.393(7) .
C22 C27 1.397(7) .
C23 C24 1.378(7) .
C23 H23 0.9500 .
C24 C25 1.393(7) .
C24 H24 0.9500 .
C25 C26 1.391(7) .
C25 C28 1.491(7) .
C26 C27 1.383(7) .
C26 H26 0.9500 .
C27 H27 0.9500 .
C29 C30 1.483(7) .
C30 C35 1.389(8) .
C30 C31 1.391(7) .
C31 C32 1.383(7) .
C31 H31 0.9500 .
C32 C33 1.406(8) .
C32 H32 0.9500 .
C33 C34 1.391(7) .
C33 C36 1.485(7) .
C34 C35 1.392(7) .
C34 H34 0.9500 .
C35 H35 0.9500 .
C36 C41 1.370(7) .
C36 C37 1.396(7) .
C37 C38 1.397(7) .
C37 H37 0.9500 .
C38 C39 1.394(7) .
C38 H38 0.9500 .
C39 C40 1.390(7) .
C39 C42 1.487(7) .
C40 C41 1.400(7) .
C40 H40 0.9500 .
C41 H41 0.9500 .
C43 C44 1.491(7) .
C44 C49 1.368(7) .
C44 C45 1.392(7) .
C45 C46 1.375(8) .
C45 H45 0.9500 .
C46 C47 1.394(7) .
C46 H46 0.9500 .
C47 C48 1.404(7) .
C47 C50 1.475(8) .
C48 C49 1.384(7) .
C48 H48 0.9500 .
C49 H49 0.9500 .
C50 C55 1.385(7) .
C50 C51 1.413(7) .
C51 C52 1.361(7) .
C51 H51 0.9500 .
C52 C53 1.373(7) .
C52 H52 0.9500 .
C53 C54 1.392(7) .
C53 C56 1.496(7) .
C54 C55 1.390(7) .
C54 H54 0.9500 .
C55 H55 0.9500 .
C57 C58 1.452(9) .
C58 C59 1.470(8) .
C58 H58A 0.9900 .
C58 H58B 0.9900 .
C59 C60 1.519(11) .
C59 H59A 0.9900 .
C59 H59B 0.9900 .
C60 H60A 0.9900 .
C60 H60B 0.9900 .
C61 H61A 0.9800 .
C61 H61B 0.9800 .
C61 H61C 0.9800 .
C62 C63 1.568(9) .
C63 C64 1.467(8) .
C63 H63A 0.9900 .
C63 H63B 0.9900 .
C64 C65 1.555(9) .
C64 H64A 0.9900 .
C64 H64B 0.9900 .
C65 H65A 0.9900 .
C65 H65B 0.9900 .
C66 H66A 0.9800 .
C66 H66B 0.9800 .
C66 H66C 0.9800 .
C67 C68 1.506(8) .
C68 C69 1.538(7) .
C68 H68A 0.9900 .
C68 H68B 0.9900 .
C69 C70 1.539(8) .
C69 H69A 0.9900 .
C69 H69B 0.9900 .
C70 H70A 0.9900 .
C70 H70B 0.9900 .
C71 H71A 0.9800 .
C71 H71B 0.9800 .
C71 H71C 0.9800 .
C72 C73 1.478(8) .
C73 C74 1.515(7) .
C73 H73A 0.9900 .
C73 H73B 0.9900 .
C74 C75 1.531(9) .
C74 H74A 0.9900 .
C74 H74B 0.9900 .
C75 H75A 0.9900 .
C75 H75B 0.9900 .
C76 H76A 0.9800 .
C76 H76B 0.9800 .
C76 H76C 0.9800 .
